data_1010732
loop_
_publ_author_name
'Krause, A'
'Ernst, Z'
'Gawrych, S'
'Kocay, W'

_publ_section_title
;
Roentgenstruktur und katalytische Eigenschaften der Silberferrite
;
_journal_coden_ASTM ZAACAB
_journal_name_full
;
Zeitschrift fuer Anorganische und Allgemeine Chemie
;
_journal_page_first 352
_journal_page_last 356
_journal_paper_doi 10.1002/zaac.19362280405
_journal_volume 228
_journal_year 1936
_chemical_formula_structural 'Ag3 H (Fe O2)4'
_chemical_formula_sum 'Ag3 Fe4 H O8'
_chemical_name_systematic 'Trisilver hydrogen tetrairon(III) oxide'
_cod_original_formula_sum 'H Ag3 Fe4 O8'
_cod_database_code 1010732

loop_
_atom_site_label
_atom_site_fract_x
_atom_site_fract_y
_atom_site_fract_z
? ? ? ?
